data_7238008
loop_
_publ_author_name
'Pandidurai, Jayabalan'
'Jayakumar, Jayachandran'
'Senthilkumar, Natarajan'
'Cheng, Chien-Hong'

_publ_section_title
;
 Effects of intramolecular hydrogen bonding on the conformation and
 luminescence properties of dibenzoylpyridine-based thermally activated
 delayed fluorescence materials
;
_journal_issue 42
_journal_name_full 'Journal of Materials Chemistry C'
_journal_page_first 13104
_journal_paper_doi 10.1039/C9TC04536H
_journal_volume 7
_journal_year 2019
_chemical_formula_sum 'C49 H39 N3 O2'
_chemical_formula_weight 701.83
_space_group_crystal_system triclinic
_space_group_IT_number 2
_space_group_name_Hall '-P 1'
_space_group_name_H-M_alt 'P -1'
_atom_sites_solution_hydrogens geom
_audit_creation_method SHELXL-2014/6
_audit_update_record
;
2019-08-15 deposited with the CCDC.	2019-09-30 downloaded from the CCDC.
;
_cell_angle_alpha 97.767(2)
_cell_angle_beta 97.520(2)
_cell_angle_gamma 98.633(2)
_cell_formula_units_Z 2
_cell_length_a 9.1080(5)
_cell_length_b 9.7627(5)
_cell_length_c 20.9805(10)
_cell_measurement_reflns_used 4868
_cell_measurement_temperature 100(2)
_cell_measurement_theta_max 21.8510
_cell_measurement_theta_min 2.3501
_cell_volume 1805.61(16)
_computing_cell_refinement 'SAINT V8.34A (Bruker AXS Inc., 2013)'
_computing_data_collection 'Bruker APEX2'
_computing_data_reduction 'SAINT V8.34A (Bruker AXS Inc., 2013)'
_computing_molecular_graphics 'Bruker SHELXTL'
_computing_publication_material 'Bruker SHELXTL'
_computing_structure_refinement 'SHELXL-2014/6 (Sheldrick, 2014)'
_diffrn_ambient_temperature 100(2)
_diffrn_detector_area_resol_mean 8.3333
_diffrn_measured_fraction_theta_full 0.998
_diffrn_measured_fraction_theta_max 0.992
_diffrn_measurement_device_type 'Bruker APEX-II CCD'
_diffrn_measurement_method '\f and \w scans'
_diffrn_radiation_type MoK\a
_diffrn_radiation_wavelength 0.71073
_diffrn_reflns_av_R_equivalents 0.0365
_diffrn_reflns_av_unetI/netI 0.0460
_diffrn_reflns_Laue_measured_fraction_full 0.998
_diffrn_reflns_Laue_measured_fraction_max 0.992
_diffrn_reflns_limit_h_max 11
_diffrn_reflns_limit_h_min -7
_diffrn_reflns_limit_k_max 11
_diffrn_reflns_limit_k_min -12
_diffrn_reflns_limit_l_max 26
_diffrn_reflns_limit_l_min -25
_diffrn_reflns_number 25607
_diffrn_reflns_point_group_measured_fraction_full 0.998
_diffrn_reflns_point_group_measured_fraction_max 0.992
_diffrn_reflns_theta_full 25.242
_diffrn_reflns_theta_max 26.402
_diffrn_reflns_theta_min 1.983
_exptl_absorpt_coefficient_mu 0.079
_exptl_absorpt_correction_T_max 0.9485
_exptl_absorpt_correction_T_min 0.8873
_exptl_absorpt_correction_type multi-scan
_exptl_absorpt_process_details 'SADABS V2014/4 (Bruker AXS Inc.)'
_exptl_crystal_colour Yellow
_exptl_crystal_density_diffrn 1.291
_exptl_crystal_density_meas ?
_exptl_crystal_density_method 'not measured'
_exptl_crystal_description Tabullar
_exptl_crystal_F_000 740
_exptl_crystal_size_max 0.16
_exptl_crystal_size_mid 0.13
_exptl_crystal_size_min 0.05
_refine_diff_density_max 0.959
_refine_diff_density_min -0.605
_refine_diff_density_rms 0.069
_refine_ls_extinction_coef 0.0047(18)
_refine_ls_extinction_expression Fc^*^=kFc[1+0.001xFc^2^\l^3^/sin(2\q)]^-1/4^
_refine_ls_extinction_method SHELXL
_refine_ls_goodness_of_fit_ref 1.055
_refine_ls_hydrogen_treatment constr
_refine_ls_matrix_type full
_refine_ls_number_parameters 571
_refine_ls_number_reflns 7360
_refine_ls_number_restraints 366
_refine_ls_restrained_S_all 1.064
_refine_ls_R_factor_all 0.1379
_refine_ls_R_factor_gt 0.1039
_refine_ls_shift/su_max 0.001
_refine_ls_shift/su_mean 0.000
_refine_ls_structure_factor_coef Fsqd
_refine_ls_weighting_details 'w=1/[\s^2^(Fo^2^)+(0.0960P)^2^+4.5298P] where P=(Fo^2^+2Fc^2^)/3'
_refine_ls_weighting_scheme calc
_refine_ls_wR_factor_gt 0.2587
_refine_ls_wR_factor_ref 0.2831
_reflns_Friedel_coverage 0.000
_reflns_number_gt 5019
_reflns_number_total 7360
_reflns_threshold_expression 'I > 2\s(I)'
_cod_data_source_file c9tc04536h2.cif
_cod_data_source_block 170750lt3_0m_a
_cod_depositor_comments
;
The following automatic conversions were performed:

data item '_exptl_crystal_density_meas' value 'not measured' was
changed to '?' -- the value is perceived as not measured.

Automatic conversion script
Id: cif_fix_values 6909 2019-04-08 15:41:33Z antanas 
;
_cod_database_code 7238008
_shelx_space_group_comment
;
The symmetry employed for this shelxl refinement is uniquely defined
by the following loop, which should always be used as a source of
symmetry information in preference to the above space-group names.
They are only intended as comments.
;
_shelxl_version_number 2014/6

loop_
_space_group_symop_operation_xyz
'x, y, z'
'-x, -y, -z'

loop_
_atom_site_label
_atom_site_type_symbol
_atom_site_fract_x
_atom_site_fract_y
_atom_site_fract_z
_atom_site_U_iso_or_equiv
_atom_site_adp_type
_atom_site_occupancy
_atom_site_site_symmetry_order
_atom_site_calc_flag
_atom_site_refinement_flags_posn
_atom_site_refinement_flags_adp
_atom_site_refinement_flags_occupancy
_atom_site_disorder_assembly
_atom_site_disorder_group
O1 O 0.6566(9) -0.0561(8) 0.4904(3) 0.099(2) Uani 0.660(4) 1 d D U P A 1
O2 O 0.8555(8) 0.6997(8) 0.5516(3) 0.0855(19) Uani 0.660(4) 1 d D U P A 1
C1 C 0.7328(11) 0.0265(10) 0.4637(5) 0.074(2) Uani 0.660(4) 1 d D U P A 1
C2 C 0.7528(11) 0.1847(9) 0.4859(4) 0.0692(16) Uani 0.660(4) 1 d D U P A 1
C3 C 0.6172(10) 0.2315(9) 0.4981(3) 0.0752(17) Uani 0.660(4) 1 d D U P A 1
H3 H 0.5227 0.1708 0.4880 0.090 Uiso 0.660(4) 1 calc R U P A 1
N4 N 0.6315(9) 0.3714(8) 0.5257(3) 0.0731(16) Uani 0.660(4) 1 d D U P A 1
C5 C 0.7639(10) 0.4570(10) 0.5364(4) 0.0723(17) Uani 0.660(4) 1 d D U P A 1
C6 C 0.8860(10) 0.4084(10) 0.5196(3) 0.0799(18) Uani 0.660(4) 1 d D U P A 1
H6 H 0.9779 0.4730 0.5272 0.096 Uiso 0.660(4) 1 calc R U P A 1
C7 C 0.8887(10) 0.2749(10) 0.4929(4) 0.0802(19) Uani 0.660(4) 1 d D U P A 1
H7 H 0.9766 0.2454 0.4800 0.096 Uiso 0.660(4) 1 calc R U P A 1
C8 C 0.7691(12) 0.6003(9) 0.5678(4) 0.0693(19) Uani 0.660(4) 1 d D U P A 1
O1' O 0.7895(18) -0.0405(14) 0.5114(5) 0.088(3) Uani 0.340(4) 1 d D U P A 2
O2' O 0.7455(11) 0.6644(11) 0.5193(4) 0.061(3) Uani 0.340(4) 1 d D U P A 2
C1' C 0.790(2) 0.0251(16) 0.4660(9) 0.071(3) Uani 0.340(4) 1 d D U P A 2
C2' C 0.7712(15) 0.1785(10) 0.4807(5) 0.067(2) Uani 0.340(4) 1 d DG U P A 2
C3' C 0.6809(13) 0.2425(11) 0.4394(4) 0.074(2) Uani 0.340(4) 1 d DG U P A 2
H3' H 0.6401 0.1957 0.3967 0.089 Uiso 0.340(4) 1 calc R U P A 2
N4' N 0.6504(12) 0.3750(11) 0.4606(4) 0.079(2) Uani 0.340(4) 1 d DG U P A 2
C5' C 0.7102(14) 0.4434(10) 0.5232(4) 0.073(2) Uani 0.340(4) 1 d DG U P A 2
C6' C 0.8004(13) 0.3794(12) 0.5645(4) 0.074(2) Uani 0.340(4) 1 d DG U P A 2
H6' H 0.8413 0.4262 0.6073 0.089 Uiso 0.340(4) 1 calc R U P A 2
C7' C 0.8309(13) 0.2470(12) 0.5433(4) 0.078(2) Uani 0.340(4) 1 d DG U P A 2
H7' H 0.8926 0.2032 0.5716 0.094 Uiso 0.340(4) 1 calc R U P A 2
C8' C 0.692(2) 0.5775(15) 0.5494(7) 0.065(2) Uani 0.340(4) 1 d D U P A 2
C9 C 0.8143(6) -0.0307(5) 0.4071(2) 0.0528(12) Uani 1 1 d . . . . .
C10 C 0.8602(6) 0.0526(5) 0.3627(2) 0.0544(13) Uani 1 1 d . . . . .
H10 H 0.8513 0.1490 0.3687 0.065 Uiso 1 1 calc R U . . .
C11 C 0.9190(5) -0.0037(4) 0.3099(2) 0.0461(10) Uani 1 1 d . . . . .
H11 H 0.9485 0.0534 0.2790 0.055 Uiso 1 1 calc R U . . .
C12 C 0.9351(5) -0.1431(4) 0.3020(2) 0.0412(10) Uani 1 1 d . . . . .
C13 C 0.8875(5) -0.2284(5) 0.3457(2) 0.0497(11) Uani 1 1 d . . . . .
H13 H 0.8977 -0.3245 0.3396 0.060 Uiso 1 1 calc R U . . .
C14 C 0.8255(5) -0.1733(5) 0.3979(2) 0.0512(12) Uani 1 1 d . . . . .
H14 H 0.7907 -0.2318 0.4274 0.061 Uiso 1 1 calc R U . . .
C15 C 1.1658(5) -0.1894(4) 0.2627(2) 0.0402(10) Uani 1 1 d . . . . .
C16 C 1.2444(5) -0.1523(4) 0.3260(2) 0.0443(10) Uani 1 1 d . . . . .
H16 H 1.1919 -0.1301 0.3613 0.053 Uiso 1 1 calc R U . . .
C17 C 1.3968(5) -0.1478(4) 0.3377(2) 0.0473(11) Uani 1 1 d . . . . .
H17 H 1.4495 -0.1212 0.3808 0.057 Uiso 1 1 calc R U . . .
C18 C 1.4748(5) -0.1820(5) 0.2867(2) 0.0493(11) Uani 1 1 d . . . . .
H18 H 1.5802 -0.1802 0.2949 0.059 Uiso 1 1 calc R U . . .
C19 C 1.3975(5) -0.2183(4) 0.2244(2) 0.0458(11) Uani 1 1 d . . . . .
H19 H 1.4514 -0.2423 0.1899 0.055 Uiso 1 1 calc R U . . .
C20 C 1.2425(5) -0.2213(4) 0.2098(2) 0.0398(10) Uani 1 1 d . . . . .
C21 C 1.1574(5) -0.2424(4) 0.1410(2) 0.0415(10) Uani 1 1 d . . . . .
C22 C 0.9966(5) -0.3158(4) 0.1397(2) 0.0400(10) Uani 1 1 d . . . . .
C23 C 0.9126(5) -0.4052(4) 0.0857(2) 0.0464(11) Uani 1 1 d . . . . .
H23 H 0.9606 -0.4307 0.0494 0.056 Uiso 1 1 calc R U . . .
C24 C 0.7604(5) -0.4590(4) 0.0828(2) 0.0477(11) Uani 1 1 d . . . . .
H24 H 0.7060 -0.5202 0.0454 0.057 Uiso 1 1 calc R U . . .
C25 C 0.6909(5) -0.4214(4) 0.1355(2) 0.0455(10) Uani 1 1 d . . . . .
H25 H 0.5869 -0.4552 0.1340 0.055 Uiso 1 1 calc R U . . .
C26 C 0.7714(5) -0.3350(4) 0.1904(2) 0.0455(11) Uani 1 1 d . . . . .
H26 H 0.7223 -0.3108 0.2266 0.055 Uiso 1 1 calc R U . . .
C27 C 0.9244(5) -0.2824(4) 0.1935(2) 0.0408(10) Uani 1 1 d . . . . .
C28 C 1.1486(5) -0.0952(4) 0.1214(2) 0.0497(11) Uani 1 1 d . . . . .
H28A H 1.0985 -0.0418 0.1524 0.074 Uiso 1 1 calc R U . . .
H28B H 1.0914 -0.1064 0.0775 0.074 Uiso 1 1 calc R U . . .
H28C H 1.2504 -0.0449 0.1220 0.074 Uiso 1 1 calc R U . . .
C29 C 1.2379(5) -0.3217(4) 0.0915(2) 0.0484(11) Uani 1 1 d . . . . .
H29A H 1.3394 -0.2698 0.0930 0.073 Uiso 1 1 calc R U . . .
H29B H 1.1814 -0.3303 0.0477 0.073 Uiso 1 1 calc R U . . .
H29C H 1.2441 -0.4154 0.1023 0.073 Uiso 1 1 calc R U . . .
C30 C 0.6668(7) 0.6249(6) 0.6189(2) 0.0747(19) Uani 1 1 d . . . . .
C31 C 0.6033(7) 0.5210(5) 0.6515(2) 0.0691(17) Uani 1 1 d . . . . .
H31 H 0.6087 0.4255 0.6374 0.083 Uiso 1 1 calc R U . . .
C32 C 0.5323(6) 0.5566(4) 0.7044(2) 0.0554(13) Uani 1 1 d . . . . .
H32 H 0.4896 0.4858 0.7267 0.066 Uiso 1 1 calc R U . . .
C33 C 0.5238(5) 0.6960(4) 0.7246(2) 0.0445(11) Uani 1 1 d . . . . .
C34 C 0.5908(6) 0.7998(5) 0.6940(2) 0.0528(12) Uani 1 1 d . . . . .
H34 H 0.5886 0.8955 0.7093 0.063 Uiso 1 1 calc R U . . .
C35 C 0.6614(7) 0.7639(5) 0.6410(3) 0.0687(17) Uani 1 1 d . . . . .
H35 H 0.7064 0.8354 0.6197 0.082 Uiso 1 1 calc R U . . .
C36 C 0.2853(5) 0.7068(4) 0.76552(19) 0.0408(10) Uani 1 1 d . . . . .
C37 C 0.2060(6) 0.6357(4) 0.7062(2) 0.0473(11) Uani 1 1 d . . . . .
H37 H 0.2585 0.6093 0.6715 0.057 Uiso 1 1 calc R U . . .
C38 C 0.0518(6) 0.6038(5) 0.6976(2) 0.0528(12) Uani 1 1 d . . . . .
H38 H -0.0016 0.5559 0.6568 0.063 Uiso 1 1 calc R U . . .
C39 C -0.0263(6) 0.6405(5) 0.7477(2) 0.0541(12) Uani 1 1 d . . . . .
H39 H -0.1325 0.6147 0.7422 0.065 Uiso 1 1 calc R U . . .
C40 C 0.0524(5) 0.7153(4) 0.8060(2) 0.0478(11) Uani 1 1 d . . . . .
H40 H -0.0014 0.7414 0.8403 0.057 Uiso 1 1 calc R U . . .
C41 C 0.2079(5) 0.7535(4) 0.81584(19) 0.0392(9) Uani 1 1 d . . . . .
C42 C 0.2961(5) 0.8513(4) 0.87561(19) 0.0382(9) Uani 1 1 d . . . . .
C43 C 0.4447(5) 0.8007(4) 0.89298(19) 0.0368(9) Uani 1 1 d . . . . .
C44 C 0.5153(5) 0.8087(4) 0.9563(2) 0.0402(10) Uani 1 1 d . . . . .
H44 H 0.4657 0.8401 0.9912 0.048 Uiso 1 1 calc R U . . .
C45 C 0.6561(5) 0.7723(4) 0.9704(2) 0.0443(10) Uani 1 1 d . . . . .
H45 H 0.7014 0.7777 1.0143 0.053 Uiso 1 1 calc R U . . .
C46 C 0.7298(5) 0.7279(4) 0.9198(2) 0.0452(10) Uani 1 1 d . . . . .
H46 H 0.8276 0.7054 0.9289 0.054 Uiso 1 1 calc R U . . .
C47 C 0.6611(5) 0.7162(4) 0.8559(2) 0.0433(10) Uani 1 1 d . . . . .
H47 H 0.7115 0.6846 0.8213 0.052 Uiso 1 1 calc R U . . .
C48 C 0.5183(5) 0.7507(4) 0.84195(19) 0.0382(9) Uani 1 1 d . . . . .
C49 C 0.2066(5) 0.8617(4) 0.93248(19) 0.0417(10) Uani 1 1 d . . . . .
H49A H 0.1156 0.9001 0.9199 0.062 Uiso 1 1 calc R U . . .
H49B H 0.2685 0.9235 0.9702 0.062 Uiso 1 1 calc R U . . .
H49C H 0.1785 0.7681 0.9438 0.062 Uiso 1 1 calc R U . . .
C50 C 0.3315(6) 0.9990(4) 0.8564(2) 0.0462(11) Uani 1 1 d . . . . .
H50A H 0.3859 0.9937 0.8190 0.069 Uiso 1 1 calc R U . . .
H50B H 0.3937 1.0634 0.8932 0.069 Uiso 1 1 calc R U . . .
H50C H 0.2375 1.0334 0.8448 0.069 Uiso 1 1 calc R U . . .
N1 N 1.0083(4) -0.1954(3) 0.24933(18) 0.0448(9) Uani 1 1 d . . . . .
N2 N 0.4441(4) 0.7347(3) 0.77730(16) 0.0415(8) Uani 1 1 d . . . . .

loop_
_atom_site_aniso_label
_atom_site_aniso_U_11
_atom_site_aniso_U_22
_atom_site_aniso_U_33
_atom_site_aniso_U_23
_atom_site_aniso_U_13
_atom_site_aniso_U_12
O1 0.117(5) 0.164(5) 0.066(4) 0.059(4) 0.063(4) 0.108(4)
O2 0.108(5) 0.116(5) 0.066(4) 0.044(4) 0.057(4) 0.063(4)
C1 0.108(5) 0.117(4) 0.030(3) 0.026(3) 0.033(4) 0.089(4)
C2 0.101(4) 0.113(3) 0.021(3) 0.013(3) 0.029(3) 0.086(3)
C3 0.106(4) 0.120(4) 0.026(3) 0.019(3) 0.023(3) 0.087(3)
N4 0.113(4) 0.106(4) 0.027(2) 0.017(3) 0.030(3) 0.082(3)
C5 0.101(4) 0.111(4) 0.029(3) 0.018(3) 0.022(3) 0.079(3)
C6 0.106(4) 0.121(4) 0.027(3) -0.007(3) 0.003(3) 0.088(3)
C7 0.096(4) 0.124(4) 0.034(3) -0.005(3) 0.008(3) 0.079(3)
C8 0.097(5) 0.101(4) 0.041(4) 0.033(3) 0.041(3) 0.072(4)
O1' 0.131(8) 0.107(7) 0.056(6) 0.038(5) 0.041(6) 0.069(7)
O2' 0.038(5) 0.100(6) 0.030(4) -0.013(4) 0.024(4) -0.029(5)
C1' 0.100(6) 0.109(5) 0.033(4) 0.023(4) 0.034(5) 0.078(5)
C2' 0.093(4) 0.111(4) 0.025(3) 0.016(3) 0.033(4) 0.079(4)
C3' 0.098(5) 0.112(5) 0.034(4) 0.016(4) 0.020(4) 0.074(4)
N4' 0.106(5) 0.114(5) 0.037(4) 0.014(4) 0.020(4) 0.070(4)
C5' 0.100(5) 0.113(4) 0.030(4) 0.015(3) 0.023(4) 0.077(4)
C6' 0.098(5) 0.110(5) 0.035(4) 0.011(4) 0.015(4) 0.078(4)
C7' 0.094(5) 0.121(5) 0.038(4) 0.004(4) 0.016(4) 0.077(4)
C8' 0.085(5) 0.105(5) 0.028(4) 0.022(4) 0.028(4) 0.064(4)
C9 0.068(3) 0.069(3) 0.033(2) 0.009(2) 0.013(2) 0.043(3)
C10 0.090(4) 0.048(3) 0.034(2) 0.0033(19) 0.012(2) 0.042(3)
C11 0.071(3) 0.037(2) 0.037(2) 0.0041(17) 0.018(2) 0.022(2)
C12 0.045(2) 0.033(2) 0.050(2) 0.0032(18) 0.0242(19) 0.0115(17)
C13 0.050(3) 0.038(2) 0.074(3) 0.018(2) 0.036(2) 0.0184(19)
C14 0.047(2) 0.071(3) 0.051(3) 0.024(2) 0.023(2) 0.031(2)
C15 0.050(2) 0.0186(17) 0.061(3) 0.0089(17) 0.035(2) 0.0069(16)
C16 0.058(3) 0.028(2) 0.053(3) 0.0053(18) 0.031(2) 0.0070(18)
C17 0.057(3) 0.034(2) 0.059(3) 0.0156(19) 0.027(2) 0.0128(19)
C18 0.056(3) 0.045(2) 0.058(3) 0.019(2) 0.029(2) 0.021(2)
C19 0.056(3) 0.032(2) 0.064(3) 0.0176(19) 0.040(2) 0.0193(18)
C20 0.055(2) 0.0206(17) 0.053(2) 0.0130(16) 0.031(2) 0.0126(16)
C21 0.055(2) 0.0230(18) 0.057(3) 0.0111(17) 0.036(2) 0.0098(17)
C22 0.057(3) 0.0215(18) 0.051(2) 0.0095(17) 0.033(2) 0.0125(17)
C23 0.068(3) 0.031(2) 0.051(3) 0.0106(18) 0.034(2) 0.017(2)
C24 0.066(3) 0.026(2) 0.056(3) 0.0071(18) 0.026(2) 0.0084(19)
C25 0.055(3) 0.0254(19) 0.061(3) 0.0072(18) 0.027(2) 0.0068(18)
C26 0.056(3) 0.0256(19) 0.062(3) 0.0041(18) 0.036(2) 0.0075(18)
C27 0.055(2) 0.0189(17) 0.057(3) 0.0070(17) 0.032(2) 0.0101(16)
C28 0.065(3) 0.030(2) 0.066(3) 0.020(2) 0.037(2) 0.0136(19)
C29 0.059(3) 0.039(2) 0.058(3) 0.013(2) 0.037(2) 0.015(2)
C30 0.134(5) 0.072(3) 0.054(3) 0.034(3) 0.066(3) 0.068(4)
C31 0.132(5) 0.046(3) 0.052(3) 0.015(2) 0.052(3) 0.049(3)
C32 0.103(4) 0.035(2) 0.044(2) 0.0124(19) 0.043(3) 0.029(2)
C33 0.073(3) 0.032(2) 0.040(2) 0.0105(17) 0.034(2) 0.022(2)
C34 0.082(3) 0.038(2) 0.060(3) 0.024(2) 0.048(3) 0.033(2)
C35 0.111(4) 0.059(3) 0.071(3) 0.043(3) 0.066(3) 0.052(3)
C36 0.067(3) 0.0256(19) 0.040(2) 0.0088(16) 0.030(2) 0.0164(18)
C37 0.074(3) 0.036(2) 0.039(2) 0.0030(18) 0.027(2) 0.019(2)
C38 0.077(3) 0.042(2) 0.042(2) -0.0006(19) 0.019(2) 0.017(2)
C39 0.064(3) 0.052(3) 0.049(3) 0.001(2) 0.021(2) 0.013(2)
C40 0.066(3) 0.042(2) 0.043(2) 0.0063(19) 0.028(2) 0.016(2)
C41 0.063(3) 0.0264(19) 0.037(2) 0.0078(16) 0.0277(19) 0.0152(18)
C42 0.059(3) 0.0252(18) 0.037(2) 0.0067(15) 0.0265(19) 0.0112(17)
C43 0.057(2) 0.0200(17) 0.040(2) 0.0061(15) 0.0275(19) 0.0078(16)
C44 0.059(3) 0.0259(19) 0.042(2) 0.0053(16) 0.029(2) 0.0083(17)
C45 0.064(3) 0.029(2) 0.044(2) 0.0042(17) 0.021(2) 0.0105(19)
C46 0.057(3) 0.030(2) 0.055(3) 0.0072(18) 0.028(2) 0.0104(18)
C47 0.064(3) 0.0239(19) 0.049(2) 0.0040(17) 0.036(2) 0.0082(18)
C48 0.062(3) 0.0193(17) 0.041(2) 0.0065(15) 0.031(2) 0.0094(16)
C49 0.060(3) 0.037(2) 0.035(2) 0.0046(17) 0.0252(19) 0.0154(19)
C50 0.078(3) 0.0257(19) 0.044(2) 0.0066(17) 0.035(2) 0.0146(19)
N1 0.053(2) 0.0265(16) 0.059(2) -0.0022(15) 0.0342(18) 0.0059(15)
N2 0.066(2) 0.0290(16) 0.0393(19) 0.0065(14) 0.0329(17) 0.0151(15)

loop_
_atom_type_symbol
_atom_type_description
_atom_type_scat_dispersion_real
_atom_type_scat_dispersion_imag
_atom_type_scat_source
C C 0.0033 0.0016 'International Tables Vol C Tables 4.2.6.8 and 6.1.1.4'
H H 0.0000 0.0000 'International Tables Vol C Tables 4.2.6.8 and 6.1.1.4'
N N 0.0061 0.0033 'International Tables Vol C Tables 4.2.6.8 and 6.1.1.4'
O O 0.0106 0.0060 'International Tables Vol C Tables 4.2.6.8 and 6.1.1.4'

loop_
_geom_angle_atom_site_label_1
_geom_angle_atom_site_label_2
_geom_angle_atom_site_label_3
_geom_angle
O1 C1 C2 121.1(8)
O1 C1 C9 119.6(8)
C2 C1 C9 119.3(7)
C7 C2 C3 122.8(8)
C7 C2 C1 123.8(7)
C3 C2 C1 113.3(8)
N4 C3 C2 115.9(8)
N4 C3 H3 122.1
C2 C3 H3 122.1
C5 N4 C3 121.3(7)
N4 C5 C6 119.8(8)
N4 C5 C8 117.4(7)
C6 C5 C8 122.8(9)
C5 C6 C7 125.2(10)
C5 C6 H6 117.4
C7 C6 H6 117.4
C6 C7 C2 114.5(8)
C6 C7 H7 122.7
C2 C7 H7 122.7
O2 C8 C5 119.6(7)
O2 C8 C30 122.5(7)
C5 C8 C30 117.9(8)
O1' C1' C9 122.2(12)
O1' C1' C2' 116.4(14)
C9 C1' C2' 121.3(11)
C3' C2' C7' 120.0
C3' C2' C1' 123.5(9)
C7' C2' C1' 115.8(9)
N4' C3' C2' 120.0
N4' C3' H3' 120.0
C2' C3' H3' 120.0
C3' N4' C5' 120.0
N4' C5' C6' 120.0
N4' C5' C8' 125.5(9)
C6' C5' C8' 114.5(9)
C7' C6' C5' 120.0
C7' C6' H6' 120.0
C5' C6' H6' 120.0
C6' C7' C2' 120.0
C6' C7' H7' 120.0
C2' C7' H7' 120.0
O2' C8' C5' 111.2(12)
O2' C8' C30 118.6(12)
C5' C8' C30 126.3(10)
C1' C9 C10 121.5(8)
C1' C9 C14 116.9(7)
C10 C9 C14 119.9(4)
C10 C9 C1 121.3(5)
C14 C9 C1 118.4(5)
C11 C10 C9 120.2(4)
C11 C10 H10 119.9
C9 C10 H10 119.9
C10 C11 C12 119.9(4)
C10 C11 H11 120.0
C12 C11 H11 120.0
C11 C12 C13 120.4(4)
C11 C12 N1 118.4(4)
C13 C12 N1 121.1(3)
C14 C13 C12 119.9(4)
C14 C13 H13 120.1
C12 C13 H13 120.1
C13 C14 C9 119.5(4)
C13 C14 H14 120.2
C9 C14 H14 120.2
C16 C15 C20 120.4(4)
C16 C15 N1 121.6(3)
C20 C15 N1 118.0(4)
C17 C16 C15 120.4(4)
C17 C16 H16 119.8
C15 C16 H16 119.8
C16 C17 C18 120.4(5)
C16 C17 H17 119.8
C18 C17 H17 119.8
C19 C18 C17 119.2(4)
C19 C18 H18 120.4
C17 C18 H18 120.4
C18 C19 C20 122.6(4)
C18 C19 H19 118.7
C20 C19 H19 118.7
C19 C20 C15 116.9(4)
C19 C20 C21 123.8(3)
C15 C20 C21 118.9(4)
C20 C21 C22 109.4(3)
C20 C21 C29 112.0(4)
C22 C21 C29 112.1(3)
C20 C21 C28 108.1(3)
C22 C21 C28 107.3(3)
C29 C21 C28 107.6(3)
C23 C22 C27 117.7(4)
C23 C22 C21 123.4(3)
C27 C22 C21 118.6(4)
C22 C23 C24 122.6(4)
C22 C23 H23 118.7
C24 C23 H23 118.7
C25 C24 C23 118.6(4)
C25 C24 H24 120.7
C23 C24 H24 120.7
C24 C25 C26 120.4(4)
C24 C25 H25 119.8
C26 C25 H25 119.8
C25 C26 C27 120.8(4)
C25 C26 H26 119.6
C27 C26 H26 119.6
C26 C27 C22 119.8(4)
C26 C27 N1 121.5(3)
C22 C27 N1 118.8(4)
C21 C28 H28A 109.5
C21 C28 H28B 109.5
H28A C28 H28B 109.5
C21 C28 H28C 109.5
H28A C28 H28C 109.5
H28B C28 H28C 109.5
C21 C29 H29A 109.5
C21 C29 H29B 109.5
H29A C29 H29B 109.5
C21 C29 H29C 109.5
H29A C29 H29C 109.5
H29B C29 H29C 109.5
C35 C30 C31 119.2(4)
C35 C30 C8' 121.1(6)
C31 C30 C8' 116.6(7)
C35 C30 C8 115.6(5)
C31 C30 C8 124.2(5)
C32 C31 C30 120.2(4)
C32 C31 H31 119.9
C30 C31 H31 119.9
C33 C32 C31 119.7(4)
C33 C32 H32 120.1
C31 C32 H32 120.1
C34 C33 C32 120.4(4)
C34 C33 N2 119.0(3)
C32 C33 N2 120.7(4)
C33 C34 C35 119.8(4)
C33 C34 H34 120.1
C35 C34 H34 120.1
C30 C35 C34 120.6(4)
C30 C35 H35 119.7
C34 C35 H35 119.7
C37 C36 C41 120.2(4)
C37 C36 N2 121.7(3)
C41 C36 N2 118.1(4)
C38 C37 C36 120.1(4)
C38 C37 H37 119.9
C36 C37 H37 119.9
C37 C38 C39 120.7(5)
C37 C38 H38 119.7
C39 C38 H38 119.7
C38 C39 C40 119.1(5)
C38 C39 H39 120.5
C40 C39 H39 120.5
C39 C40 C41 121.9(4)
C39 C40 H40 119.1
C41 C40 H40 119.1
C40 C41 C36 117.8(4)
C40 C41 C42 123.3(3)
C36 C41 C42 118.8(4)
C41 C42 C43 107.9(3)
C41 C42 C49 112.2(3)
C43 C42 C49 112.6(3)
C41 C42 C50 107.5(3)
C43 C42 C50 108.1(3)
C49 C42 C50 108.4(3)
C44 C43 C48 118.1(4)
C44 C43 C42 123.5(3)
C48 C43 C42 118.3(4)
C43 C44 C45 122.1(4)
C43 C44 H44 118.9
C45 C44 H44 118.9
C46 C45 C44 119.3(4)
C46 C45 H45 120.4
C44 C45 H45 120.4
C45 C46 C47 120.0(4)
C45 C46 H46 120.0
C47 C46 H46 120.0
C46 C47 C48 120.5(4)
C46 C47 H47 119.8
C48 C47 H47 119.8
C47 C48 C43 119.9(4)
C47 C48 N2 121.3(3)
C43 C48 N2 118.7(4)
C42 C49 H49A 109.5
C42 C49 H49B 109.5
H49A C49 H49B 109.5
C42 C49 H49C 109.5
H49A C49 H49C 109.5
H49B C49 H49C 109.5
C42 C50 H50A 109.5
C42 C50 H50B 109.5
H50A C50 H50B 109.5
C42 C50 H50C 109.5
H50A C50 H50C 109.5
H50B C50 H50C 109.5
C27 N1 C15 119.9(3)
C27 N1 C12 120.6(3)
C15 N1 C12 117.3(4)
C48 N2 C36 118.8(3)
C48 N2 C33 119.0(4)
C36 N2 C33 118.3(4)

loop_
_geom_bond_atom_site_label_1
_geom_bond_atom_site_label_2
_geom_bond_distance
O1 C1 1.225(10)
O2 C8 1.267(10)
C1 C2 1.528(11)
C1 C9 1.565(10)
C2 C7 1.385(12)
C2 C3 1.421(10)
C3 N4 1.390(10)
C3 H3 0.9500
N4 C5 1.333(11)
C5 C6 1.341(9)
C5 C8 1.456(11)
C6 C7 1.353(10)
C6 H6 0.9500
C7 H7 0.9500
C8 C30 1.527(8)
O1' C1' 1.218(15)
O2' C8' 1.208(14)
C1' C9 1.342(17)
C1' C2' 1.527(13)
C2' C3' 1.3900
C2' C7' 1.3900
C3' N4' 1.3900
C3' H3' 0.9500
N4' C5' 1.3900
C5' C6' 1.3900
C5' C8' 1.392(13)
C6' C7' 1.3900
C6' H6' 0.9500
C7' H7' 0.9500
C8' C30 1.527(14)
C9 C10 1.382(7)
C9 C14 1.400(7)
C10 C11 1.377(6)
C10 H10 0.9500
C11 C12 1.381(5)
C11 H11 0.9500
C12 C13 1.386(6)
C12 N1 1.438(5)
C13 C14 1.380(6)
C13 H13 0.9500
C14 H14 0.9500
C15 C16 1.398(6)
C15 C20 1.411(5)
C15 N1 1.416(5)
C16 C17 1.370(6)
C16 H16 0.9500
C17 C18 1.389(6)
C17 H17 0.9500
C18 C19 1.375(7)
C18 H18 0.9500
C19 C20 1.400(6)
C19 H19 0.9500
C20 C21 1.519(6)
C21 C22 1.526(6)
C21 C29 1.538(5)
C21 C28 1.557(5)
C22 C23 1.392(6)
C22 C27 1.403(5)
C23 C24 1.397(6)
C23 H23 0.9500
C24 C25 1.378(6)
C24 H24 0.9500
C25 C26 1.381(6)
C25 H25 0.9500
C26 C27 1.402(6)
C26 H26 0.9500
C27 N1 1.407(6)
C28 H28A 0.9800
C28 H28B 0.9800
C28 H28C 0.9800
C29 H29A 0.9800
C29 H29B 0.9800
C29 H29C 0.9800
C30 C35 1.384(7)
C30 C31 1.395(7)
C31 C32 1.386(6)
C31 H31 0.9500
C32 C33 1.386(5)
C32 H32 0.9500
C33 C34 1.379(6)
C33 N2 1.439(5)
C34 C35 1.387(6)
C34 H34 0.9500
C35 H35 0.9500
C36 C37 1.390(6)
C36 C41 1.407(5)
C36 N2 1.414(6)
C37 C38 1.374(7)
C37 H37 0.9500
C38 C39 1.383(6)
C38 H38 0.9500
C39 C40 1.384(7)
C39 H39 0.9500
C40 C41 1.390(6)
C40 H40 0.9500
C41 C42 1.520(6)
C42 C43 1.526(6)
C42 C49 1.531(5)
C42 C50 1.548(5)
C43 C44 1.385(6)
C43 C48 1.407(5)
C44 C45 1.388(6)
C44 H44 0.9500
C45 C46 1.385(6)
C45 H45 0.9500
C46 C47 1.386(6)
C46 H46 0.9500
C47 C48 1.396(6)
C47 H47 0.9500
C48 N2 1.411(5)
C49 H49A 0.9800
C49 H49B 0.9800
C49 H49C 0.9800
C50 H50A 0.9800
C50 H50B 0.9800
C50 H50C 0.9800
